data_1529079
loop_
_publ_author_name
'Sanna, Elena'
'Escudero-Ad\'an, Eduardo C.'
'Bauz\'a, Antonio'
'Ballester, Pablo'
'Frontera, Antonio'
'Rotger, Carmen'
'Costa, Antonio'

_publ_section_title
;
 A crystalline sponge based on dispersive forces suitable for X-ray
 structure determination of included molecular guests
;
_journal_issue 10
_journal_name_full 'Chem. Sci.'
_journal_page_first 5466
_journal_paper_doi 10.1039/C5SC01838B
_journal_volume 6
_journal_year 2015
_chemical_formula_sum 'C66 H67 N4 O2'
_chemical_formula_weight 948.24
_chemical_name_systematic
; 
 ? 
;
_space_group_IT_number 15
_symmetry_cell_setting monoclinic
_symmetry_space_group_name_Hall '-C 2yc'
_symmetry_space_group_name_H-M 'C 1 2/c 1'
_atom_sites_solution_hydrogens geom
_atom_sites_solution_primary direct
_atom_sites_solution_secondary difmap
_audit_creation_method SHELXL-97
_audit_update_record
;
2014-07-07 deposited with the CCDC.
2015-07-14 downloaded from the CCDC.
;
_cell_angle_alpha 90.00
_cell_angle_beta 98.310(2)
_cell_angle_gamma 90.00
_cell_formula_units_Z 4
_cell_length_a 34.890(3)
_cell_length_b 5.8074(4)
_cell_length_c 28.103(2)
_cell_measurement_reflns_used 4490
_cell_measurement_temperature 100(2)
_cell_measurement_theta_max 34.99
_cell_measurement_theta_min 2.59
_cell_volume 5634.4(7)
_computing_cell_refinement 'Bruker APEX2 v2011.4-0'
_computing_data_collection 'Bruker APEX2 v2011.4-0'
_computing_data_reduction 'Bruker SAINT V7.60A'
_computing_molecular_graphics 'Bruker SHELXTL'
_computing_publication_material 'Bruker SHELXTL'
_computing_structure_refinement 'SHELXS-97 (Sheldrick, 2008)'
_computing_structure_solution Sir2011
_diffrn_ambient_temperature 100(2)
_diffrn_detector_area_resol_mean 512
_diffrn_detector_type '4K CCD area detector APEX II'
_diffrn_measured_fraction_theta_full 0.985
_diffrn_measured_fraction_theta_max 0.915
_diffrn_measurement_device_type 'Kappa 4-axis goniometer bruker-nonius'
_diffrn_measurement_method
;
 Fullsphere data collection, phi and omega scans
;
_diffrn_measurement_specimen_support 'magnetic support with MicroMount'
_diffrn_radiation_monochromator 'Multilayer Montel 200 mirrors'
_diffrn_radiation_type MoK\a
_diffrn_radiation_wavelength 0.71073
_diffrn_reflns_av_R_equivalents 0.0000
_diffrn_reflns_av_sigmaI/netI 0.0336
_diffrn_reflns_limit_h_max 54
_diffrn_reflns_limit_h_min -56
_diffrn_reflns_limit_k_max 9
_diffrn_reflns_limit_k_min 0
_diffrn_reflns_limit_l_max 45
_diffrn_reflns_limit_l_min 0
_diffrn_reflns_number 24070
_diffrn_reflns_theta_full 25.24
_diffrn_reflns_theta_max 35.38
_diffrn_reflns_theta_min 1.18
_diffrn_source 'Rotating anode X-ray tube'
_diffrn_source_current 70
_diffrn_source_power 50
_diffrn_source_size '3 mm x 0.3 mm fine focus'
_diffrn_source_type 'Bruker-Nonius FR 591'
_exptl_absorpt_coefficient_mu 0.067
_exptl_absorpt_correction_T_max 0.9980
_exptl_absorpt_correction_T_min 0.9834
_exptl_absorpt_correction_type empirical
_exptl_absorpt_process_details
; 
 TWINABS Version 2008/0 Bruker-Nonius
 Blessing, Acta Cryst. (1995) A51 33-38
;
_exptl_crystal_colour colourless
_exptl_crystal_density_diffrn 1.118
_exptl_crystal_density_method 'not measured'
_exptl_crystal_description Block
_exptl_crystal_F_000 2028
_exptl_crystal_recrystallization_method 'Inmersion in Diethyl Phthalate'
_exptl_crystal_size_max 0.40
_exptl_crystal_size_mid 0.20
_exptl_crystal_size_min 0.20
_refine_diff_density_max 0.991
_refine_diff_density_min -0.446
_refine_diff_density_rms 0.093
_refine_ls_extinction_method none
_refine_ls_goodness_of_fit_ref 1.034
_refine_ls_hydrogen_treatment noref
_refine_ls_matrix_type full
_refine_ls_number_parameters 424
_refine_ls_number_reflns 24070
_refine_ls_number_restraints 238
_refine_ls_restrained_S_all 1.048
_refine_ls_R_factor_all 0.0841
_refine_ls_R_factor_gt 0.0717
_refine_ls_shift/su_max 0.000
_refine_ls_shift/su_mean 0.000
_refine_ls_structure_factor_coef Fsqd
_refine_ls_weighting_details 'calc w=1/[\s^2^(Fo^2^)+(0.1362P)^2^+3.2556P] where P=(Fo^2^+2Fc^2^)/3'
_refine_ls_weighting_scheme calc
_refine_ls_wR_factor_gt 0.2167
_refine_ls_wR_factor_ref 0.2318
_reflns_number_gt 19998
_reflns_number_total 24070
_reflns_threshold_expression >2sigma(I)
_cod_data_source_file c5sc01838b2.cif
_cod_data_source_block 3_DietPhtha
_cod_depositor_comments
;
The following automatic conversions were performed:

'_symmetry_cell_setting' value 'Monoclinic' changed to 'monoclinic'
according to
/usr/data/users/saulius/crontab/automatic-downloads/rss-feeds/RSC/lib/dictionaries/cif_core.dic
dictionary named 'cif_core.dic' version 2.4.2 from 2011-04-26.

Automatic conversion script
Id: cif_fix_values 3271 2015-04-21 07:52:19Z andrius 

 Adding full bibliography for 1529078--1529087.cif.
;
_cod_original_sg_symbol_H-M C2/c
_cod_database_code 1529079

loop_
_symmetry_equiv_pos_as_xyz
'x, y, z'
'-x, y, -z+1/2'
'x+1/2, y+1/2, z'
'-x+1/2, y+1/2, -z+1/2'
'-x, -y, -z'
'x, -y, z-1/2'
'-x+1/2, -y+1/2, -z'
'x+1/2, -y+1/2, z-1/2'

loop_
_atom_site_label
_atom_site_type_symbol
_atom_site_fract_x
_atom_site_fract_y
_atom_site_fract_z
_atom_site_U_iso_or_equiv
_atom_site_adp_type
_atom_site_occupancy
_atom_site_symmetry_multiplicity
_atom_site_calc_flag
_atom_site_refinement_flags
_atom_site_disorder_assembly
_atom_site_disorder_group
N1 N 0.144268(19) 0.29202(14) 0.38789(2) 0.02025(14) Uani 1 1 d . . .
N2 N 0.05101(2) 0.24605(16) 0.06611(3) 0.02354(15) Uani 1 1 d . . .
C1 C 0.12050(2) 0.14107(18) 0.36871(3) 0.02393(17) Uani 1 1 d . . .
H1 H 0.1288 0.0306 0.3474 0.029 Uiso 1 1 calc R . .
C2 C 0.18521(2) 0.28500(14) 0.38019(2) 0.01596(13) Uani 1 1 d . . .
C3 C 0.19812(2) 0.53573(15) 0.37478(3) 0.01886(14) Uani 1 1 d . . .
H3A H 0.1851 0.5978 0.3438 0.023 Uiso 1 1 calc R . .
H3B H 0.1899 0.6296 0.4009 0.023 Uiso 1 1 calc R . .
C4 C 0.24195(2) 0.55728(16) 0.37651(3) 0.02059(15) Uani 1 1 d . . .
H4A H 0.2500 0.4758 0.3486 0.025 Uiso 1 1 calc R . .
H4B H 0.2489 0.7217 0.3742 0.025 Uiso 1 1 calc R . .
C5 C 0.26347(2) 0.45582(18) 0.42296(3) 0.02326(16) Uani 1 1 d . . .
H5A H 0.2574 0.5463 0.4508 0.028 Uiso 1 1 calc R . .
H5B H 0.2917 0.4651 0.4225 0.028 Uiso 1 1 calc R . .
C6 C 0.25175(2) 0.20460(17) 0.42848(3) 0.02092(15) Uani 1 1 d . . .
H6A H 0.2605 0.1116 0.4025 0.025 Uiso 1 1 calc R . .
H6B H 0.2648 0.1445 0.4596 0.025 Uiso 1 1 calc R . .
C7 C 0.20801(2) 0.17946(15) 0.42628(3) 0.01777(14) Uani 1 1 d . . .
H7A H 0.1999 0.2556 0.4547 0.021 Uiso 1 1 calc R . .
H7B H 0.2015 0.0140 0.4277 0.021 Uiso 1 1 calc R . .
C8 C 0.19119(2) 0.15218(15) 0.33697(3) 0.01751(14) Uani 1 1 d . . .
C9 C 0.19247(2) 0.04935(15) 0.29990(3) 0.01819(14) Uani 1 1 d . . .
C10 C 0.19020(2) -0.06955(14) 0.25468(2) 0.01613(13) Uani 1 1 d . . .
C11 C 0.20970(2) -0.27709(15) 0.24988(3) 0.01820(14) Uani 1 1 d . . .
H11 H 0.2264 -0.3389 0.2765 0.022 Uiso 1 1 calc R . .
C12 C 0.20462(2) -0.39273(16) 0.20601(3) 0.01943(14) Uani 1 1 d . . .
H12 H 0.2179 -0.5333 0.2029 0.023 Uiso 1 1 calc R . .
C13 C 0.18017(2) -0.30404(16) 0.16673(3) 0.01954(15) Uani 1 1 d . . .
H13 H 0.1764 -0.3859 0.1372 0.023 Uiso 1 1 calc R . .
C14 C 0.16111(2) -0.09446(15) 0.17079(2) 0.01690(14) Uani 1 1 d . . .
C15 C 0.16627(2) 0.02207(15) 0.21482(3) 0.01719(13) Uani 1 1 d . . .
H15 H 0.1534 0.1646 0.2177 0.021 Uiso 1 1 calc R . .
C16 C 0.13629(2) 0.00295(17) 0.13072(3) 0.01961(15) Uani 1 1 d . . .
C17 C 0.11557(2) 0.09140(16) 0.09764(3) 0.01915(15) Uani 1 1 d . . .
C18 C 0.09168(2) 0.21747(15) 0.05832(3) 0.01786(14) Uani 1 1 d . . .
C19 C 0.09178(2) 0.09253(17) 0.00998(3) 0.02154(15) Uani 1 1 d . . .
H19A H 0.0814 -0.0652 0.0123 0.026 Uiso 1 1 calc R . .
H19B H 0.0746 0.1754 -0.0155 0.026 Uiso 1 1 calc R . .
C20 C 0.13255(3) 0.07909(19) -0.00368(3) 0.02655(19) Uani 1 1 d . . .
H20A H 0.1313 0.0053 -0.0356 0.032 Uiso 1 1 calc R . .
H20B H 0.1490 -0.0182 0.0200 0.032 Uiso 1 1 calc R . .
C21 C 0.15103(3) 0.3172(2) -0.00521(3) 0.0313(2) Uani 1 1 d . . .
H21A H 0.1782 0.3002 -0.0110 0.038 Uiso 1 1 calc R . .
H21B H 0.1369 0.4068 -0.0322 0.038 Uiso 1 1 calc R . .
C22 C 0.15013(3) 0.44763(18) 0.04178(4) 0.02773(18) Uani 1 1 d . . .
H22A H 0.1600 0.6060 0.0386 0.033 Uiso 1 1 calc R . .
H22B H 0.1674 0.3700 0.0680 0.033 Uiso 1 1 calc R . .
C23 C 0.10910(3) 0.45862(17) 0.05470(4) 0.02539(17) Uani 1 1 d . . .
H23A H 0.0924 0.5485 0.0299 0.030 Uiso 1 1 calc R . .
H23B H 0.1097 0.5392 0.0858 0.030 Uiso 1 1 calc R . .
C24 C 0.03633(3) 0.0968(2) 0.09147(4) 0.02861(19) Uani 1 1 d . . .
H24 H 0.0520 -0.0273 0.1050 0.034 Uiso 1 1 calc R . .
C25 C -0.00419(3) 0.1111(2) 0.10041(4) 0.02792(19) Uani 1 1 d . . .
C26 C -0.01920(3) -0.0657(2) 0.12558(5) 0.0416(3) Uani 1 1 d . . .
H26 H -0.0036 -0.1954 0.1358 0.050 Uiso 1 1 calc R . .
C27 C -0.05711(3) -0.0538(2) 0.13592(5) 0.0401(3) Uani 1 1 d . . .
H27 H -0.0671 -0.1750 0.1532 0.048 Uiso 1 1 calc R . .
C28 C -0.08024(2) 0.13509(19) 0.12097(3) 0.02479(17) Uani 1 1 d . . .
C29 C -0.06526(3) 0.3130(2) 0.09500(4) 0.02838(19) Uani 1 1 d . . .
H29 H -0.0810 0.4418 0.0845 0.034 Uiso 1 1 calc R . .
C30 C -0.02766(3) 0.3013(2) 0.08472(4) 0.0296(2) Uani 1 1 d . . .
H30 H -0.0177 0.4215 0.0671 0.035 Uiso 1 1 calc R . .
C1A C 0.08684(13) 0.4982(10) 0.2034(2) 0.0669(14) Uani 0.25 1 d PGU A -1
H1A H 0.1098 0.5113 0.1891 0.080 Uiso 0.25 1 calc PR A -1
C2A C 0.07038(14) 0.2832(8) 0.2084(2) 0.0635(13) Uani 0.25 1 d PGU A -1
H2A H 0.0821 0.1493 0.1974 0.076 Uiso 0.25 1 calc PR A -1
C3A C 0.03681(14) 0.2640(8) 0.2294(2) 0.0637(11) Uani 0.25 1 d PGDU A -1
C4A C 0.01970(13) 0.4600(10) 0.2454(2) 0.0661(13) Uani 0.25 1 d PGDU A -1
C5A C 0.03616(17) 0.6750(8) 0.2405(2) 0.0773(15) Uani 0.25 1 d PGU A -1
H5A1 H 0.0245 0.8089 0.2514 0.093 Uiso 0.25 1 calc PR A -1
C6A C 0.06973(16) 0.6941(8) 0.2195(2) 0.0734(15) Uani 0.25 1 d PGU A -1
H6A1 H 0.0810 0.8411 0.2161 0.088 Uiso 0.25 1 calc PR A -1
C7A C 0.0293(2) 0.0118(9) 0.2380(3) 0.0644(12) Uani 0.25 1 d PDU A -1
C8A C 0.0379(3) -0.3853(14) 0.2253(5) 0.100(2) Uani 0.25 1 d PDU A -1
H8A1 H 0.0134 -0.4146 0.2036 0.119 Uiso 0.25 1 calc PR A -1
H8A2 H 0.0351 -0.4327 0.2585 0.119 Uiso 0.25 1 calc PR A -1
C9A C 0.0730(4) -0.498(2) 0.2074(6) 0.108(3) Uani 0.25 1 d PDU A -1
H9A1 H 0.0799 -0.4102 0.1801 0.162 Uiso 0.25 1 calc PR A -1
H9A2 H 0.0666 -0.6564 0.1973 0.162 Uiso 0.25 1 calc PR A -1
H9A3 H 0.0950 -0.4985 0.2334 0.162 Uiso 0.25 1 calc PR A -1
O1A O -0.0009(6) -0.0338(11) 0.2522(15) 0.0844(18) Uani 0.25 1 d PDU A -1
O2A O 0.0506(2) -0.1527(12) 0.2230(3) 0.0899(14) Uani 0.25 1 d PDU A -1
C10A C -0.01788(16) 0.4149(15) 0.2653(2) 0.0602(12) Uani 0.25 1 d PDU A -1
C11A C -0.08372(15) 0.3275(11) 0.2486(3) 0.0568(12) Uani 0.25 1 d PDU A -1
H11A H -0.0802 0.2709 0.2822 0.068 Uiso 0.25 1 calc PR A -1
H11B H -0.0993 0.2133 0.2280 0.068 Uiso 0.25 1 calc PR A -1
C12A C -0.10393(17) 0.5592(11) 0.2453(3) 0.0528(13) Uani 0.25 1 d PDU A -1
H12A H -0.0846 0.6821 0.2513 0.079 Uiso 0.25 1 calc PR A -1
H12B H -0.1216 0.5674 0.2694 0.079 Uiso 0.25 1 calc PR A -1
H12C H -0.1187 0.5780 0.2132 0.079 Uiso 0.25 1 calc PR A -1
O3A O -0.04702(12) 0.3592(11) 0.23273(18) 0.0623(10) Uani 0.25 1 d PDU A -1
O4A O -0.02017(17) 0.4770(13) 0.30555(18) 0.0753(14) Uani 0.25 1 d PDU A -1

loop_
_atom_site_aniso_label
_atom_site_aniso_U_11
_atom_site_aniso_U_22
_atom_site_aniso_U_33
_atom_site_aniso_U_23
_atom_site_aniso_U_13
_atom_site_aniso_U_12
N1 0.0163(3) 0.0273(4) 0.0172(3) -0.0010(2) 0.0028(2) -0.0005(2)
N2 0.0162(3) 0.0320(4) 0.0218(3) 0.0007(3) 0.0008(2) 0.0038(3)
C1 0.0191(3) 0.0295(5) 0.0233(3) -0.0036(3) 0.0035(3) -0.0016(3)
C2 0.0159(3) 0.0191(4) 0.0128(3) -0.0016(2) 0.0017(2) -0.0003(2)
C3 0.0202(3) 0.0173(4) 0.0193(3) -0.0002(3) 0.0036(2) 0.0010(3)
C4 0.0206(3) 0.0193(4) 0.0219(3) 0.0005(3) 0.0032(2) -0.0030(3)
C5 0.0206(3) 0.0278(5) 0.0202(3) -0.0024(3) -0.0008(2) -0.0052(3)
C6 0.0187(3) 0.0262(4) 0.0170(3) 0.0019(3) -0.0008(2) 0.0005(3)
C7 0.0192(3) 0.0209(4) 0.0130(3) 0.0006(2) 0.0014(2) -0.0008(2)
C8 0.0184(3) 0.0200(4) 0.0139(3) -0.0004(2) 0.0014(2) -0.0010(2)
C9 0.0189(3) 0.0211(4) 0.0142(3) -0.0006(2) 0.0011(2) -0.0007(2)
C10 0.0174(3) 0.0191(4) 0.0117(3) -0.0009(2) 0.0016(2) -0.0013(2)
C11 0.0186(3) 0.0216(4) 0.0139(3) 0.0004(2) 0.0008(2) 0.0012(3)
C12 0.0194(3) 0.0219(4) 0.0169(3) -0.0019(3) 0.0022(2) 0.0033(3)
C13 0.0188(3) 0.0252(4) 0.0143(3) -0.0034(3) 0.0012(2) 0.0011(3)
C14 0.0153(3) 0.0231(4) 0.0119(3) 0.0007(2) 0.0008(2) -0.0002(2)
C15 0.0187(3) 0.0192(4) 0.0134(3) 0.0002(2) 0.0011(2) 0.0007(2)
C16 0.0174(3) 0.0270(4) 0.0142(3) 0.0000(3) 0.0011(2) 0.0003(3)
C17 0.0168(3) 0.0258(4) 0.0147(3) 0.0000(3) 0.0017(2) 0.0004(3)
C18 0.0156(3) 0.0219(4) 0.0155(3) 0.0006(2) -0.0001(2) 0.0025(2)
C19 0.0210(3) 0.0259(4) 0.0163(3) -0.0019(3) -0.0022(2) 0.0016(3)
C20 0.0242(4) 0.0384(5) 0.0165(3) -0.0058(3) 0.0012(3) 0.0051(3)
C21 0.0254(4) 0.0461(6) 0.0232(4) 0.0129(4) 0.0063(3) 0.0020(4)
C22 0.0233(4) 0.0212(5) 0.0385(5) 0.0059(3) 0.0038(3) -0.0017(3)
C23 0.0222(3) 0.0186(4) 0.0348(4) -0.0007(3) 0.0022(3) 0.0027(3)
C24 0.0190(3) 0.0333(5) 0.0336(4) 0.0047(4) 0.0043(3) 0.0036(3)
C25 0.0185(3) 0.0337(5) 0.0316(4) 0.0043(4) 0.0039(3) 0.0028(3)
C26 0.0247(4) 0.0399(7) 0.0624(8) 0.0215(6) 0.0141(5) 0.0097(4)
C27 0.0259(4) 0.0404(7) 0.0565(7) 0.0218(5) 0.0146(4) 0.0086(4)
C28 0.0183(3) 0.0313(5) 0.0247(4) 0.0036(3) 0.0027(3) 0.0023(3)
C29 0.0181(3) 0.0318(5) 0.0354(5) 0.0068(4) 0.0043(3) 0.0033(3)
C30 0.0193(3) 0.0333(5) 0.0365(5) 0.0065(4) 0.0055(3) 0.0021(3)
C1A 0.054(2) 0.073(3) 0.077(3) 0.011(2) 0.020(2) -0.004(2)
C2A 0.054(2) 0.074(3) 0.062(3) -0.001(2) 0.007(2) 0.000(2)
C3A 0.052(2) 0.082(2) 0.056(2) -0.006(2) 0.0068(18) -0.0071(19)
C4A 0.0468(19) 0.084(2) 0.067(2) -0.004(2) 0.0064(19) -0.001(2)
C5A 0.071(3) 0.078(3) 0.082(3) -0.005(3) 0.009(2) 0.003(2)
C6A 0.061(2) 0.067(3) 0.091(3) 0.008(3) 0.008(2) -0.002(2)
C7A 0.060(2) 0.083(2) 0.053(2) -0.004(2) 0.019(2) 0.004(2)
C8A 0.103(3) 0.093(3) 0.101(4) -0.003(3) 0.008(3) 0.003(3)
C9A 0.108(5) 0.103(4) 0.114(5) -0.002(4) 0.019(4) 0.018(4)
O1A 0.069(2) 0.111(3) 0.073(5) 0.007(4) 0.0118(19) -0.004(3)
O2A 0.093(3) 0.090(2) 0.088(3) -0.004(2) 0.016(2) 0.008(2)
C10A 0.0460(19) 0.073(3) 0.060(2) -0.007(2) 0.0028(18) 0.008(2)
C11A 0.046(2) 0.070(3) 0.056(2) -0.006(2) 0.0114(19) 0.003(2)
C12A 0.041(2) 0.058(3) 0.064(3) -0.004(2) 0.022(2) 0.007(2)
O3A 0.0476(17) 0.078(2) 0.061(2) -0.0121(19) 0.0066(15) 0.0044(18)
O4A 0.072(3) 0.099(3) 0.057(2) -0.002(2) 0.019(2) 0.003(3)

loop_
_atom_type_symbol
_atom_type_description
_atom_type_scat_dispersion_real
_atom_type_scat_dispersion_imag
_atom_type_scat_source
C C 0.0033 0.0016 'International Tables Vol C Tables 4.2.6.8 and 6.1.1.4'
H H 0.0000 0.0000 'International Tables Vol C Tables 4.2.6.8 and 6.1.1.4'
N N 0.0061 0.0033 'International Tables Vol C Tables 4.2.6.8 and 6.1.1.4'
O O 0.0106 0.0060 'International Tables Vol C Tables 4.2.6.8 and 6.1.1.4'

loop_
_geom_angle_atom_site_label_1
_geom_angle_atom_site_label_2
_geom_angle_atom_site_label_3
_geom_angle
_geom_angle_site_symmetry_3
C1 N1 C2 120.30(7) .
C24 N2 C18 118.60(8) .
N1 C1 C28 120.93(8) 2
N1 C2 C8 112.92(6) .
N1 C2 C3 106.97(6) .
C8 C2 C3 109.54(6) .
N1 C2 C7 106.26(6) .
C8 C2 C7 111.38(7) .
C3 C2 C7 109.60(6) .
C4 C3 C2 112.37(7) .
C5 C4 C3 111.21(7) .
C4 C5 C6 110.43(7) .
C7 C6 C5 111.59(7) .
C6 C7 C2 112.76(6) .
C9 C8 C2 173.69(8) .
C8 C9 C10 174.71(8) .
C11 C10 C15 119.43(7) .
C11 C10 C9 122.20(7) .
C15 C10 C9 118.31(7) .
C12 C11 C10 119.93(7) .
C11 C12 C13 120.56(8) .
C12 C13 C14 120.06(7) .
C15 C14 C13 119.40(7) .
C15 C14 C16 119.31(8) .
C13 C14 C16 121.28(7) .
C14 C15 C10 120.59(8) .
C17 C16 C14 178.02(10) .
C16 C17 C18 175.42(10) .
N2 C18 C17 113.27(6) .
N2 C18 C23 107.77(7) .
C17 C18 C23 108.40(7) .
N2 C18 C19 107.95(6) .
C17 C18 C19 110.67(7) .
C23 C18 C19 108.65(7) .
C20 C19 C18 111.49(7) .
C19 C20 C21 111.87(8) .
C22 C21 C20 111.27(7) .
C21 C22 C23 111.30(8) .
C22 C23 C18 111.77(7) .
N2 C24 C25 121.97(9) .
C26 C25 C30 119.58(9) .
C26 C25 C24 119.07(9) .
C30 C25 C24 121.34(9) .
C25 C26 C27 120.45(10) .
C28 C27 C26 120.14(10) .
C27 C28 C29 119.52(8) .
C27 C28 C1 119.13(9) 2
C29 C28 C1 121.32(8) 2
C30 C29 C28 120.38(9) .
C29 C30 C25 119.92(9) .
C2A C1A C6A 120.0 .
C3A C2A C1A 120.0 .
C2A C3A C4A 120.0 .
C2A C3A C7A 108.8(4) .
C4A C3A C7A 130.3(4) .
C5A C4A C3A 120.0 .
C5A C4A C10A 125.6(5) .
C3A C4A C10A 114.3(5) .
C6A C5A C4A 120.0 .
C5A C6A C1A 120.0 .
O1A C7A O2A 120.5(7) .
O1A C7A C3A 116.4(5) .
O2A C7A C3A 122.0(6) .
O2A C8A C9A 96.8(8) .
C7A O2A C8A 118.5(7) .
O4A C10A O3A 125.7(6) .
O4A C10A C4A 118.3(5) .
O3A C10A C4A 114.1(5) .
O3A C11A C12A 107.2(5) .
C10A O3A C11A 117.0(5) .

loop_
_geom_bond_atom_site_label_1
_geom_bond_atom_site_label_2
_geom_bond_distance
_geom_bond_site_symmetry_2
N1 C1 1.2718(12) .
N1 C2 1.4758(10) .
N2 C24 1.2756(13) .
N2 C18 1.4763(10) .
C1 C28 1.4752(12) 2
C2 C8 1.4788(11) .
C2 C3 1.5382(12) .
C2 C7 1.5455(11) .
C3 C4 1.5278(11) .
C4 C5 1.5271(12) .
C5 C6 1.5291(14) .
C6 C7 1.5251(11) .
C8 C9 1.2073(11) .
C9 C10 1.4383(10) .
C10 C11 1.4002(12) .
C10 C15 1.4017(10) .
C11 C12 1.3925(11) .
C12 C13 1.3927(11) .
C13 C14 1.3994(12) .
C14 C15 1.3988(10) .
C14 C16 1.4340(11) .
C16 C17 1.2069(11) .
C17 C18 1.4781(11) .
C18 C23 1.5358(13) .
C18 C19 1.5406(11) .
C19 C20 1.5283(12) .
C20 C21 1.5292(17) .
C21 C22 1.5266(16) .
C22 C23 1.5283(13) .
C24 C25 1.4733(12) .
C25 C26 1.3915(16) .
C25 C30 1.4074(15) .
C26 C27 1.3963(14) .
C27 C28 1.3903(15) .
C28 C29 1.4084(14) .
C28 C1 1.4752(12) 2
C29 C30 1.3850(12) .
C1A C2A 1.3900 .
C1A C6A 1.3900 .
C2A C3A 1.3900 .
C3A C4A 1.3900 .
C3A C7A 1.514(5) .
C4A C5A 1.3900 .
C4A C10A 1.521(4) .
C5A C6A 1.3900 .
C7A O1A 1.208(5) .
C7A O2A 1.318(7) .
C8A O2A 1.427(5) .
C8A C9A 1.537(5) .
C10A O4A 1.200(4) .
C10A O3A 1.307(6) .
C11A O3A 1.428(4) .
C11A C12A 1.516(5) .

loop_
_geom_torsion_atom_site_label_1
_geom_torsion_atom_site_label_2
_geom_torsion_atom_site_label_3
_geom_torsion_atom_site_label_4
_geom_torsion
_geom_torsion_site_symmetry_1
_geom_torsion_site_symmetry_4
C2 N1 C1 C28 175.28(8) . 2
C1 N1 C2 C8 20.86(11) . .
C1 N1 C2 C3 141.45(8) . .
C1 N1 C2 C7 -101.53(9) . .
N1 C2 C3 C4 168.69(6) . .
C8 C2 C3 C4 -68.60(8) . .
C7 C2 C3 C4 53.89(8) . .
C2 C3 C4 C5 -56.77(9) . .
C3 C4 C5 C6 56.48(9) . .
C4 C5 C6 C7 -55.65(9) . .
C5 C6 C7 C2 54.91(9) . .
N1 C2 C7 C6 -168.31(7) . .
C8 C2 C7 C6 68.33(9) . .
C3 C2 C7 C6 -53.06(9) . .
N1 C2 C8 C9 27.6(8) . .
C3 C2 C8 C9 -91.5(8) . .
C7 C2 C8 C9 147.1(8) . .
C2 C8 C9 C10 -9.3(17) . .
C8 C9 C10 C11 -137.3(10) . .
C8 C9 C10 C15 40.0(10) . .
C15 C10 C11 C12 -1.25(12) . .
C9 C10 C11 C12 175.97(8) . .
C10 C11 C12 C13 -0.16(12) . .
C11 C12 C13 C14 1.43(12) . .
C12 C13 C14 C15 -1.27(12) . .
C12 C13 C14 C16 178.92(7) . .
C13 C14 C15 C10 -0.15(12) . .
C16 C14 C15 C10 179.67(7) . .
C11 C10 C15 C14 1.41(11) . .
C9 C10 C15 C14 -175.92(7) . .
C15 C14 C16 C17 23(2) . .
C13 C14 C16 C17 -157(2) . .
C14 C16 C17 C18 20(3) . .
C24 N2 C18 C17 -27.59(12) . .
C24 N2 C18 C23 -147.50(9) . .
C24 N2 C18 C19 95.32(10) . .
C16 C17 C18 N2 -107.0(10) . .
C16 C17 C18 C23 12.5(10) . .
C16 C17 C18 C19 131.6(10) . .
N2 C18 C19 C20 173.73(8) . .
C17 C18 C19 C20 -61.79(10) . .
C23 C18 C19 C20 57.11(9) . .
C18 C19 C20 C21 -55.99(10) . .
C19 C20 C21 C22 53.52(10) . .
C20 C21 C22 C23 -53.70(11) . .
C21 C22 C23 C18 56.95(10) . .
N2 C18 C23 C22 -174.52(7) . .
C17 C18 C23 C22 62.54(9) . .
C19 C18 C23 C22 -57.79(9) . .
C18 N2 C24 C25 -179.17(9) . .
N2 C24 C25 C26 175.58(12) . .
N2 C24 C25 C30 -5.48(17) . .
C30 C25 C26 C27 -0.9(2) . .
C24 C25 C26 C27 178.01(12) . .
C25 C26 C27 C28 0.2(2) . .
C26 C27 C28 C29 0.5(2) . .
C26 C27 C28 C1 178.52(12) . 2
C27 C28 C29 C30 -0.51(17) . .
C1 C28 C29 C30 -178.45(10) 2 .
C28 C29 C30 C25 -0.23(17) . .
C26 C25 C30 C29 0.96(18) . .
C24 C25 C30 C29 -177.97(10) . .
C6A C1A C2A C3A 0.0 . .
C1A C2A C3A C4A 0.0 . .
C1A C2A C3A C7A -170.3(5) . .
C2A C3A C4A C5A 0.0 . .
C7A C3A C4A C5A 167.9(7) . .
C2A C3A C4A C10A 177.1(5) . .
C7A C3A C4A C10A -15.0(7) . .
C3A C4A C5A C6A 0.0 . .
C10A C4A C5A C6A -176.8(6) . .
C4A C5A C6A C1A 0.0 . .
C2A C1A C6A C5A 0.0 . .
C2A C3A C7A O1A -173(2) . .
C4A C3A C7A O1A 18(2) . .
C2A C3A C7A O2A -5.5(9) . .
C4A C3A C7A O2A -174.5(6) . .
O1A C7A O2A C8A -2(3) . .
C3A C7A O2A C8A -169.6(9) . .
C9A C8A O2A C7A -176.6(9) . .
C5A C4A C10A O4A -59.2(10) . .
C3A C4A C10A O4A 123.8(8) . .
C5A C4A C10A O3A 106.0(7) . .
C3A C4A C10A O3A -70.9(8) . .
O4A C10A O3A C11A -12.6(13) . .
C4A C10A O3A C11A -176.5(6) . .
C12A C11A O3A C10A 89.8(8) . .
